data_1511206
loop_
_publ_author_name
'Shuvaeva, V.A.'
'Belokoneva, E.L.'
'Leonyuk, N.I.'
'Antipin, M.Yu.'

_publ_section_title
;
 Crystal structure of a high-temperature modification of La B Si O5, a
 synthetic analog of stillwellite
;
_journal_name_full 'Zhurnal Neorganicheskoi Khimii'
_journal_page_first 1097
_journal_page_last 1101
_journal_volume 41
_journal_year 1996
_chemical_formula_sum 'B La O5 Si'
_chemical_name_systematic 'La (B Si O5)'
_space_group_IT_number 144
_symmetry_space_group_name_Hall 'P 31'
_symmetry_space_group_name_H-M 'P 31'
_cell_angle_alpha 90
_cell_angle_beta 90
_cell_angle_gamma 120
_cell_formula_units_Z 3
_cell_length_a 6.838
_cell_length_b 6.838
_cell_length_c 6.773
_cell_volume 274.265
_citation_journal_id_ASTM ZNOKAQ
_cod_data_source_file boron0-1_317.cif
_cod_data_source_block B1La1O5Si1
_cod_original_cell_volume 274.2647
_cod_original_formula_sum 'B1 La1 O5 Si1'
_cod_database_code 1511206

loop_
_symmetry_equiv_pos_as_xyz
x,y,z
-y,x-y,z+1/3
-x+y,-x,z+2/3

loop_
_atom_site_label
_atom_site_type_symbol
_atom_site_fract_x
_atom_site_fract_y
_atom_site_fract_z
_atom_site_occupancy
_atom_site_U_iso_or_equiv
O4 O-2 0.466 0.603 0.002 1 0.0
O2 O-2 0.191 0.343 0.307 1 0.0
Si1 Si+4 0.5825 0 0.499 1 0.0
O5 O-2 0 0.037 0.833 1 0.0
O1 O-2 0.343 0.191 0.027 1 0.0
B1 B+3 0.111 0.001 0 1 0.0
La1 La+3 0.59784 0 0 1 0.0
O3 O-2 0.603 0.466 0.33 1 0.0
